data_1559901
loop_
_publ_author_name
'Khadivjam, Tinasadat'
'Che-Quang, Huy'
'Maris, Thierry'
'Ajoyan, Zvart'
'Howarth, Ashlee J.'
'Wuest, James D.'

_publ_section_title
;
 Modular Construction of Porous Hydrogen-Bonded Molecular Materials from
 Melams
;
_journal_issue 31
_journal_name_full 'Chemistry-A European Journal'
_journal_page_first 7026
_journal_page_last 7040
_journal_paper_doi 10.1002/chem.202000186
_journal_volume 26
_journal_year 2020
_chemical_formula_moiety 'C18 H20 N22, 3(C2 H6 O1 S1)'
_chemical_formula_sum 'C24 H38 N22 O3 S3'
_chemical_formula_weight 778.94
_chemical_name_systematic
;
 N2,N2'-(1,4-phenylene)bis[N2-(4,6-diamino-1,3,5-triazin-2-yl)
-1,3,5-triazine-2,4,6-triamine] dimethyl sulfoxide unknown solvate
;
_space_group_crystal_system orthorhombic
_space_group_IT_number 60
_space_group_name_Hall '-P 2n 2ab'
_space_group_name_H-M_alt 'P b c n'
_atom_sites_solution_hydrogens geom
_atom_sites_solution_primary dual
_audit_creation_date 2019-10-09
_audit_creation_method
;
Olex2 1.2
(compiled 2018.05.29 svn.r3508 for OlexSys, GUI svn.r5506)
;
_cell_angle_alpha 90
_cell_angle_beta 90
_cell_angle_gamma 90
_cell_formula_units_Z 8
_cell_length_a 22.6297(5)
_cell_length_b 16.5486(4)
_cell_length_c 21.7786(5)
_cell_measurement_reflns_used 9636
_cell_measurement_temperature 150
_cell_measurement_theta_max 67.669
_cell_measurement_theta_min 3.308
_cell_volume 8155.9(3)
_computing_cell_refinement
;
SAINT (2013) V8.38A; Integration Software for Single Crystal Data. 
Bruker AXS Inc., Madison, WI 53719-1173.
;
_computing_data_collection
;
APEX 2 (2013) Bruker AXS Inc., Madison, WI 53719-1173.
;
_computing_data_reduction
;
SAINT (2013) V8.38A; Integration Software for Single Crystal Data. 
Bruker AXS Inc., Madison, WI 53719-1173.'
;
_computing_molecular_graphics 'Olex2 (Dolomanov et al., 2009)'
_computing_publication_material 'Olex2 (Dolomanov et al., 2009)'
_computing_structure_refinement 'XL (Sheldrick, 2008)'
_computing_structure_solution 'XT (Sheldrick, 2015)'
_diffrn_ambient_temperature 150
_diffrn_detector 'CCD area detector'
_diffrn_detector_area_resol_mean 8.3
_diffrn_detector_type 'Bruker APEX2 CCD'
_diffrn_measured_fraction_theta_full 0.999
_diffrn_measured_fraction_theta_max 0.995
_diffrn_measurement_device 'three-circle diffractometer'
_diffrn_measurement_device_type 'Bruker Smart APEX'
_diffrn_measurement_method '\w scans'
_diffrn_radiation_collimation 'Focusing mirrors'
_diffrn_radiation_monochromator 'Quazar MX Mirror Optics'
_diffrn_radiation_probe x-ray
_diffrn_radiation_type CuK\a
_diffrn_radiation_wavelength 1.54178
_diffrn_reflns_av_R_equivalents 0.0438
_diffrn_reflns_av_unetI/netI 0.0281
_diffrn_reflns_Laue_measured_fraction_full 0.999
_diffrn_reflns_Laue_measured_fraction_max 0.995
_diffrn_reflns_limit_h_max 27
_diffrn_reflns_limit_h_min -27
_diffrn_reflns_limit_k_max 19
_diffrn_reflns_limit_k_min -19
_diffrn_reflns_limit_l_max 26
_diffrn_reflns_limit_l_min -26
_diffrn_reflns_number 125544
_diffrn_reflns_point_group_measured_fraction_full 0.999
_diffrn_reflns_point_group_measured_fraction_max 0.995
_diffrn_reflns_theta_full 67.679
_diffrn_reflns_theta_max 67.999
_diffrn_reflns_theta_min 3.308
_diffrn_source 'Microfocus Source'
_diffrn_source_target Cu
_diffrn_source_type 'Incoatec I\mS High Brilliance Microsource'
_exptl_absorpt_coefficient_mu 2.139
_exptl_absorpt_correction_T_max 0.8893
_exptl_absorpt_correction_T_min 0.7117
_exptl_absorpt_correction_type multi-scan
_exptl_absorpt_process_details
;
SADABS-2007/4 (Bruker,2007/4) was used for absorption correction. 
wR2(int) was 0.0999 before and 0.0850 after correction. 
The Ratio of minimum to maximum transmission is 0.8003. 
The \l/2 correction factor is Not present.
;
_exptl_crystal_colour 'clear light Colorless'
_exptl_crystal_colour_lustre clear
_exptl_crystal_colour_modifier light
_exptl_crystal_colour_primary colourless
_exptl_crystal_density_diffrn 1.269
_exptl_crystal_description Block
_exptl_crystal_F_000 3264
_exptl_crystal_size_max 0.2
_exptl_crystal_size_mid 0.15
_exptl_crystal_size_min 0.12
_refine_diff_density_max 0.956
_refine_diff_density_min -0.590
_refine_diff_density_rms 0.076
_refine_ls_extinction_coef .
_refine_ls_extinction_method none
_refine_ls_goodness_of_fit_ref 1.079
_refine_ls_hydrogen_treatment constr
_refine_ls_matrix_type full
_refine_ls_number_parameters 533
_refine_ls_number_reflns 7393
_refine_ls_number_restraints 175
_refine_ls_restrained_S_all 1.201
_refine_ls_R_factor_all 0.0879
_refine_ls_R_factor_gt 0.0855
_refine_ls_shift/su_max 0.002
_refine_ls_shift/su_mean 0.000
_refine_ls_structure_factor_coef Fsqd
_refine_ls_weighting_details 'w=1/[\s^2^(Fo^2^)+(0.1072P)^2^+18.5594P] where P=(Fo^2^+2Fc^2^)/3'
_refine_ls_weighting_scheme calc
_refine_ls_wR_factor_gt 0.2383
_refine_ls_wR_factor_ref 0.2397
_reflns_Friedel_coverage 0.000
_reflns_Friedel_fraction_full .
_reflns_Friedel_fraction_max .
_reflns_number_gt 6925
_reflns_number_total 7393
_reflns_threshold_expression 'I > 2\s(I)'
_cod_data_source_file melam_8-4_dmso_0_5_h2o_jw1349.cif
_cod_data_source_block jw1349
_cod_database_code 1559901

loop_
_space_group_symop_id
_space_group_symop_operation_xyz
1 'x, y, z'
2 '-x+1/2, -y+1/2, z+1/2'
3 'x+1/2, -y+1/2, -z'
4 '-x, y, -z+1/2'
5 '-x, -y, -z'
6 'x-1/2, y-1/2, -z-1/2'
7 '-x-1/2, y-1/2, z'
8 'x, -y, z-1/2'

loop_
_atom_site_label
_atom_site_type_symbol
_atom_site_fract_x
_atom_site_fract_y
_atom_site_fract_z
_atom_site_U_iso_or_equiv
_atom_site_adp_type
_atom_site_occupancy
_atom_site_site_symmetry_order
_atom_site_calc_flag
_atom_site_refinement_flags_posn
_atom_site_refinement_flags_adp
_atom_site_refinement_flags_occupancy
_atom_site_disorder_assembly
_atom_site_disorder_group
C1 C 0.71933(15) 0.3542(2) 0.62428(15) 0.0344(7) Uani 1 1 d . . . . .
H1 H 0.696487 0.336191 0.590353 0.041 Uiso 1 1 calc R . . . .
C2 C 0.69212(16) 0.3927(2) 0.67313(15) 0.0364(8) Uani 1 1 d . . . . .
H2 H 0.650638 0.401578 0.672725 0.044 Uiso 1 1 calc R . . . .
C3 C 0.72600(16) 0.4185(2) 0.72293(15) 0.0366(8) Uani 1 1 d . . . . .
C4 C 0.78638(17) 0.4059(2) 0.72346(15) 0.0391(8) Uani 1 1 d . . . . .
H4 H 0.809234 0.423431 0.757535 0.047 Uiso 1 1 calc R . . . .
C5 C 0.81359(16) 0.3679(2) 0.67448(15) 0.0369(8) Uani 1 1 d . . . . .
H5 H 0.855125 0.359541 0.674861 0.044 Uiso 1 1 calc R . . . .
C6 C 0.78031(15) 0.34199(19) 0.62491(14) 0.0319(7) Uani 1 1 d . . . . .
C7 C 0.78286(14) 0.2293(2) 0.55220(14) 0.0318(7) Uani 1 1 d . . . . .
C8 C 0.75593(15) 0.1510(2) 0.47281(15) 0.0321(7) Uani 1 1 d . . . . .
C9 C 0.74118(14) 0.1092(2) 0.56999(14) 0.0310(7) Uani 1 1 d . . . . .
C10 C 0.85852(15) 0.3361(2) 0.54754(14) 0.0318(7) Uani 1 1 d . . . . .
C11 C 0.91526(17) 0.4436(2) 0.53106(17) 0.0419(9) Uani 1 1 d . . . . .
C12 C 0.94338(15) 0.3214(2) 0.49704(15) 0.0359(8) Uani 1 1 d . . . . .
C13 C 0.65089(16) 0.4208(2) 0.80429(16) 0.0380(8) Uani 1 1 d . . . . .
C14 C 0.60651(17) 0.3099(2) 0.83994(17) 0.0425(8) Uani 1 1 d . . . . .
C15 C 0.5652(2) 0.4314(3) 0.8550(2) 0.0589(12) Uani 1 1 d . . . . .
C16 C 0.72221(16) 0.5303(2) 0.79557(15) 0.0382(8) Uani 1 1 d . . . . .
C17 C 0.7549(2) 0.6044(3) 0.87465(17) 0.0503(10) Uani 1 1 d . . . . .
C18 C 0.75819(15) 0.6537(2) 0.77742(16) 0.0349(7) Uani 1 1 d . . . . .
N1 N 0.80742(12) 0.30279(16) 0.57389(12) 0.0323(6) Uani 1 1 d . . . . .
N2 N 0.77887(13) 0.22295(17) 0.49145(11) 0.0323(6) Uani 1 1 d . . . . .
N3 N 0.73751(14) 0.09237(18) 0.50993(13) 0.0380(7) Uani 1 1 d . . . . .
N4 N 0.76468(12) 0.17786(17) 0.59411(12) 0.0320(6) Uani 1 1 d . . . . .
N5 N 0.75158(17) 0.13961(19) 0.41220(13) 0.0483(8) Uani 1 1 d . . . . .
H5A H 0.736821 0.094219 0.397790 0.058 Uiso 1 1 calc . . . . .
H5B H 0.763486 0.177532 0.386710 0.058 Uiso 1 1 calc . . . . .
N6 N 0.72120(14) 0.05415(17) 0.60998(13) 0.0387(7) Uani 1 1 d . . . . .
H6A H 0.706182 0.008397 0.596555 0.046 Uiso 1 1 calc . . . . .
H6B H 0.723098 0.063720 0.649678 0.046 Uiso 1 1 calc . . . . .
N7 N 0.89485(13) 0.28534(17) 0.51960(13) 0.0357(6) Uani 1 1 d . . . . .
N8 N 0.86390(13) 0.41558(17) 0.55380(13) 0.0364(7) Uani 1 1 d . . . . .
N9 N 0.95728(14) 0.39998(19) 0.50320(15) 0.0444(8) Uani 1 1 d . . . . .
N10 N 0.92634(17) 0.5226(2) 0.5365(2) 0.0676(12) Uani 1 1 d . . . . .
H10A H 0.959575 0.542729 0.522149 0.081 Uiso 1 1 calc . . . . .
H10B H 0.900401 0.554421 0.554375 0.081 Uiso 1 1 calc . . . . .
N11 N 0.98172(14) 0.27448(19) 0.46679(15) 0.0455(8) Uani 1 1 d . . . . .
H11A H 0.974549 0.222527 0.462449 0.055 Uiso 1 1 calc . . . . .
H11B H 1.014124 0.295581 0.451238 0.055 Uiso 1 1 calc . . . . .
N12 N 0.69789(14) 0.45738(19) 0.77348(13) 0.0423(7) Uani 1 1 d . . . . .
N13 N 0.65194(13) 0.34119(18) 0.80671(13) 0.0373(7) Uani 1 1 d . . . . .
N14 N 0.56246(16) 0.3518(2) 0.86471(18) 0.0569(10) Uani 1 1 d . . . . .
N15 N 0.61000(16) 0.4699(2) 0.82588(16) 0.0507(8) Uani 1 1 d . . . . .
N16 N 0.60636(16) 0.2285(2) 0.84619(18) 0.0585(10) Uani 1 1 d . . . . .
H16A H 0.577526 0.204556 0.866294 0.070 Uiso 1 1 calc . . . . .
H16B H 0.635090 0.199542 0.830158 0.070 Uiso 1 1 calc . . . . .
N17 N 0.5208(2) 0.4766(3) 0.8754(2) 0.0828(15) Uani 1 1 d . . . . .
H17A H 0.490871 0.453822 0.894642 0.099 Uiso 1 1 calc . . . . .
H17B H 0.521233 0.529229 0.869749 0.099 Uiso 1 1 calc . . . . .
N18 N 0.73585(13) 0.58458(17) 0.75348(12) 0.0347(6) Uani 1 1 d . . . . .
N19 N 0.73117(17) 0.5333(2) 0.85570(14) 0.0507(9) Uani 1 1 d . . . . .
N20 N 0.76854(14) 0.66626(18) 0.83777(13) 0.0390(7) Uani 1 1 d . . . . .
N21 N 0.7675(2) 0.6109(2) 0.93396(15) 0.0642(12) Uani 1 1 d . . . . .
H21A H 0.784375 0.655009 0.948070 0.077 Uiso 1 1 calc . . . . .
H21B H 0.758904 0.571006 0.959177 0.077 Uiso 1 1 calc . . . . .
N22 N 0.77042(14) 0.71247(18) 0.73870(13) 0.0393(7) Uani 1 1 d . . . . .
H22A H 0.784950 0.758405 0.752352 0.047 Uiso 1 1 calc . . . . .
H22B H 0.764077 0.705795 0.699158 0.047 Uiso 1 1 calc . . . . .
S20 S 0.88829(5) 0.69318(8) 0.64956(6) 0.0470(4) Uani 0.775(3) 1 d D U P A 1
O20 O 0.90471(17) 0.6773(2) 0.58211(9) 0.0556(10) Uani 0.775(3) 1 d D U P A 1
C20 C 0.9406(2) 0.7639(3) 0.6773(3) 0.0644(17) Uani 0.775(3) 1 d D U P A 1
H20A H 0.932055 0.776164 0.720460 0.097 Uiso 0.775(3) 1 calc R . P A 1
H20B H 0.980385 0.740966 0.673959 0.097 Uiso 0.775(3) 1 calc R . P A 1
H20C H 0.938235 0.813551 0.652996 0.097 Uiso 0.775(3) 1 calc R . P A 1
C21 C 0.9123(4) 0.6077(3) 0.6915(3) 0.076(2) Uani 0.775(3) 1 d D U P A 1
H21C H 0.902768 0.614961 0.735058 0.114 Uiso 0.775(3) 1 calc R . P A 1
H21D H 0.892318 0.559268 0.675975 0.114 Uiso 0.775(3) 1 calc R . P A 1
H21E H 0.955123 0.601400 0.686746 0.114 Uiso 0.775(3) 1 calc R . P A 1
S20B S 0.4589(2) 0.1582(3) 0.7998(2) 0.0587(15) Uani 0.225(3) 1 d D U P A 2
O20B O 0.4866(6) 0.1289(8) 0.8603(4) 0.063(4) Uani 0.225(3) 1 d D U P A 2
C20B C 0.4165(8) 0.2439(9) 0.8207(12) 0.0644(17) Uani 0.225(3) 1 d D U P A 2
H20D H 0.397312 0.266240 0.784121 0.097 Uiso 0.225(3) 1 calc R . P A 2
H20E H 0.386396 0.228097 0.850686 0.097 Uiso 0.225(3) 1 calc R . P A 2
H20F H 0.442491 0.284887 0.838848 0.097 Uiso 0.225(3) 1 calc R . P A 2
C21B C 0.4029(9) 0.0865(12) 0.7840(13) 0.073(6) Uani 0.225(3) 1 d D U P A 2
H21F H 0.382825 0.100962 0.745691 0.109 Uiso 0.225(3) 1 calc R . P A 2
H21G H 0.420687 0.032739 0.779816 0.109 Uiso 0.225(3) 1 calc R . P A 2
H21H H 0.374246 0.085929 0.817730 0.109 Uiso 0.225(3) 1 calc R . P A 2
S30 S 0.42348(11) 0.4077(2) 1.00058(12) 0.1097(10) Uani 0.628(3) 1 d D U P B 1
O30 O 0.4174(10) 0.406(3) 0.93017(18) 0.1031(15) Uani 0.628(3) 1 d D U P B 1
C30 C 0.3690(4) 0.4799(6) 1.0206(5) 0.118(4) Uani 0.628(3) 1 d D U P B 1
H30A H 0.368383 0.486820 1.065246 0.178 Uiso 0.628(3) 1 calc R . P B 1
H30B H 0.378358 0.531683 1.000980 0.178 Uiso 0.628(3) 1 calc R . P B 1
H30C H 0.330241 0.461189 1.006513 0.178 Uiso 0.628(3) 1 calc R . P B 1
C31 C 0.3881(5) 0.3221(5) 1.0326(5) 0.127(4) Uani 0.628(3) 1 d D U P B 1
H31A H 0.392024 0.323357 1.077366 0.190 Uiso 0.628(3) 1 calc R . P B 1
H31B H 0.346139 0.322636 1.021454 0.190 Uiso 0.628(3) 1 calc R . P B 1
H31C H 0.406564 0.272807 1.016572 0.190 Uiso 0.628(3) 1 calc R . P B 1
S30B S 0.37314(19) 0.4440(4) 0.9822(2) 0.1104(12) Uani 0.372(3) 1 d D U P B 2
O30B O 0.4165(16) 0.409(4) 0.9346(6) 0.1031(15) Uani 0.372(3) 1 d D U P B 2
C30B C 0.3915(8) 0.5440(6) 1.0038(9) 0.114(5) Uani 0.372(3) 1 d D U P B 2
H30D H 0.362793 0.563683 1.033986 0.171 Uiso 0.372(3) 1 calc R . P B 2
H30E H 0.431154 0.544772 1.021844 0.171 Uiso 0.372(3) 1 calc R . P B 2
H30F H 0.390694 0.578990 0.967475 0.171 Uiso 0.372(3) 1 calc R . P B 2
C31B C 0.3989(9) 0.3900(12) 1.0470(5) 0.119(5) Uani 0.372(3) 1 d D U P B 2
H31D H 0.375580 0.405207 1.083150 0.179 Uiso 0.372(3) 1 calc R . P B 2
H31E H 0.394837 0.331863 1.039639 0.179 Uiso 0.372(3) 1 calc R . P B 2
H31F H 0.440578 0.403067 1.054245 0.179 Uiso 0.372(3) 1 calc R . P B 2
S50 S 0.43152(13) 0.66499(12) 0.83994(12) 0.1046(8) Uani 0.795(4) 1 d D U P C 1
O50 O 0.49525(15) 0.6471(3) 0.8506(3) 0.162(3) Uani 1 1 d D U . C 1
C50 C 0.4244(7) 0.6014(7) 0.7750(4) 0.218(5) Uiso 1 1 d D U . C 1
H50A H 0.420018 0.634533 0.738029 0.328 Uiso 1 1 calc GR . . C 1
H50B H 0.389427 0.566971 0.779907 0.328 Uiso 1 1 calc GR . . C 1
H50C H 0.459654 0.567444 0.771264 0.328 Uiso 1 1 calc GR . . C 1
C51 C 0.4000(6) 0.6103(7) 0.9016(4) 0.209(5) Uani 1 1 d D U . C 1
H51A H 0.417051 0.555895 0.902933 0.313 Uiso 1 1 calc GR . . C 1
H51B H 0.357137 0.606377 0.895691 0.313 Uiso 1 1 calc GR . . C 1
H51C H 0.408261 0.638296 0.940294 0.313 Uiso 1 1 calc GR . . C 1
S50B S 0.3884(5) 0.5736(7) 0.8278(6) 0.1211(13) Uiso 0.205(4) 1 d . U P C 2

loop_
_atom_site_aniso_label
_atom_site_aniso_U_11
_atom_site_aniso_U_22
_atom_site_aniso_U_33
_atom_site_aniso_U_23
_atom_site_aniso_U_13
_atom_site_aniso_U_12
C1 0.0401(18) 0.0379(18) 0.0251(15) -0.0052(13) -0.0028(13) -0.0110(14)
C2 0.0392(18) 0.0396(19) 0.0304(17) -0.0031(14) 0.0057(14) -0.0124(15)
C3 0.0466(19) 0.0385(19) 0.0246(15) 0.0009(14) 0.0069(14) -0.0152(15)
C4 0.051(2) 0.041(2) 0.0253(16) -0.0008(14) -0.0005(14) -0.0165(16)
C5 0.0405(18) 0.0422(19) 0.0281(16) 0.0009(14) 0.0030(14) -0.0099(15)
C6 0.0399(18) 0.0291(16) 0.0268(15) -0.0005(13) 0.0075(13) -0.0089(13)
C7 0.0351(17) 0.0365(18) 0.0236(15) -0.0029(13) 0.0005(12) -0.0065(14)
C8 0.0391(17) 0.0296(17) 0.0274(15) 0.0010(13) 0.0016(13) -0.0052(13)
C9 0.0340(17) 0.0317(17) 0.0273(15) 0.0005(13) 0.0025(13) -0.0011(13)
C10 0.0384(17) 0.0337(17) 0.0232(14) -0.0008(13) 0.0019(13) -0.0090(14)
C11 0.048(2) 0.0362(19) 0.0414(19) -0.0088(15) 0.0128(16) -0.0136(16)
C12 0.0396(18) 0.0374(18) 0.0307(16) -0.0079(14) 0.0030(14) -0.0127(15)
C13 0.047(2) 0.0347(18) 0.0320(17) 0.0035(14) 0.0072(15) -0.0078(15)
C14 0.048(2) 0.040(2) 0.0397(19) 0.0116(16) 0.0052(16) -0.0001(16)
C15 0.054(2) 0.053(3) 0.070(3) 0.015(2) 0.022(2) 0.008(2)
C16 0.047(2) 0.0388(19) 0.0284(16) -0.0049(14) 0.0079(14) -0.0144(15)
C17 0.074(3) 0.049(2) 0.0279(18) -0.0025(16) 0.0065(18) -0.020(2)
C18 0.0373(18) 0.0349(18) 0.0326(17) -0.0017(14) 0.0018(14) -0.0018(14)
N1 0.0410(15) 0.0311(14) 0.0248(13) -0.0020(11) 0.0058(11) -0.0115(12)
N2 0.0451(16) 0.0324(14) 0.0193(12) 0.0000(11) 0.0016(11) -0.0073(12)
N3 0.0497(18) 0.0376(16) 0.0266(14) -0.0023(12) 0.0025(12) -0.0067(13)
N4 0.0407(15) 0.0318(14) 0.0234(13) 0.0020(11) -0.0013(11) -0.0099(12)
N5 0.084(2) 0.0370(17) 0.0237(14) -0.0046(12) 0.0030(15) -0.0178(16)
N6 0.0623(19) 0.0248(14) 0.0290(14) 0.0028(11) 0.0025(13) -0.0098(13)
N7 0.0383(15) 0.0332(15) 0.0356(15) -0.0032(12) 0.0048(12) -0.0061(12)
N8 0.0457(16) 0.0261(14) 0.0374(15) -0.0046(11) 0.0132(13) -0.0084(12)
N9 0.0438(17) 0.0401(17) 0.0492(18) -0.0117(14) 0.0154(14) -0.0163(14)
N10 0.062(2) 0.0371(19) 0.104(3) -0.0253(19) 0.044(2) -0.0242(16)
N11 0.0469(18) 0.0377(17) 0.0520(19) -0.0116(14) 0.0117(15) -0.0082(14)
N12 0.0539(18) 0.0440(17) 0.0291(14) -0.0079(13) 0.0144(13) -0.0197(14)
N13 0.0423(16) 0.0401(16) 0.0293(14) 0.0065(12) 0.0058(12) -0.0014(13)
N14 0.051(2) 0.050(2) 0.070(2) 0.0187(18) 0.0271(18) 0.0031(16)
N15 0.058(2) 0.0401(18) 0.054(2) -0.0014(15) 0.0221(16) -0.0035(15)
N16 0.052(2) 0.057(2) 0.066(2) 0.0260(18) 0.0274(17) 0.0064(16)
N17 0.079(3) 0.056(2) 0.114(4) 0.007(2) 0.056(3) 0.011(2)
N18 0.0463(16) 0.0323(15) 0.0255(13) -0.0004(11) 0.0034(11) -0.0061(12)
N19 0.077(2) 0.0494(19) 0.0258(15) 0.0001(14) 0.0080(14) -0.0222(17)
N20 0.0570(18) 0.0337(15) 0.0263(14) -0.0002(12) -0.0019(12) -0.0132(13)
N21 0.106(3) 0.061(2) 0.0257(16) 0.0017(15) -0.0028(17) -0.040(2)
N22 0.0599(19) 0.0319(15) 0.0260(14) 0.0012(11) 0.0006(13) -0.0067(13)
S20 0.0404(7) 0.0507(8) 0.0498(7) -0.0022(6) 0.0096(5) 0.0039(5)
O20 0.060(2) 0.050(2) 0.058(2) -0.0089(17) 0.0189(18) -0.0098(17)
C20 0.058(4) 0.063(4) 0.072(3) -0.014(3) 0.010(3) 0.004(3)
C21 0.082(5) 0.068(5) 0.078(5) 0.011(4) -0.007(4) -0.007(4)
S20B 0.054(3) 0.066(3) 0.057(3) -0.009(2) -0.004(2) 0.000(2)
O20B 0.081(9) 0.050(7) 0.058(8) 0.005(6) -0.002(7) 0.002(7)
C20B 0.058(4) 0.063(4) 0.072(3) -0.014(3) 0.010(3) 0.004(3)
C21B 0.052(11) 0.090(14) 0.076(14) -0.016(12) -0.027(10) -0.025(10)
S30 0.0590(12) 0.202(3) 0.0682(13) -0.0360(16) 0.0053(10) -0.0061(15)
O30 0.065(2) 0.180(5) 0.064(2) -0.025(4) 0.015(2) -0.023(3)
C30 0.094(6) 0.185(9) 0.076(6) -0.056(7) 0.022(5) 0.011(7)
C31 0.105(8) 0.203(11) 0.072(6) 0.004(8) 0.025(6) 0.009(9)
S30B 0.0602(16) 0.199(3) 0.0720(18) -0.035(2) 0.0027(15) -0.0064(19)
O30B 0.065(2) 0.180(5) 0.064(2) -0.025(4) 0.015(2) -0.023(3)
C30B 0.094(10) 0.167(13) 0.082(9) -0.047(10) -0.006(8) 0.034(10)
C31B 0.097(8) 0.197(10) 0.064(7) -0.027(8) 0.028(7) 0.001(9)
S50 0.1389(15) 0.0582(10) 0.1168(14) -0.0152(9) 0.0410(12) 0.0023(10)
O50 0.185(6) 0.075(3) 0.225(7) -0.023(4) 0.105(5) -0.018(4)
C51 0.207(10) 0.177(9) 0.242(11) -0.030(9) 0.030(9) 0.022(8)

loop_
_atom_type_symbol
_atom_type_description
_atom_type_scat_dispersion_real
_atom_type_scat_dispersion_imag
_atom_type_scat_source
C C 0.0181 0.0091 'International Tables Vol C Tables 4.2.6.8 and 6.1.1.4'
H H 0.0000 0.0000 'International Tables Vol C Tables 4.2.6.8 and 6.1.1.4'
N N 0.0311 0.0180 'International Tables Vol C Tables 4.2.6.8 and 6.1.1.4'
O O 0.0492 0.0322 'International Tables Vol C Tables 4.2.6.8 and 6.1.1.4'
S S 0.3331 0.5567 'International Tables Vol C Tables 4.2.6.8 and 6.1.1.4'

loop_
_geom_angle_atom_site_label_1
_geom_angle_atom_site_label_2
_geom_angle_atom_site_label_3
_geom_angle
_geom_angle_site_symmetry_1
_geom_angle_site_symmetry_3
C2 C1 H1 120.0 . .
C2 C1 C6 120.0(3) . .
C6 C1 H1 120.0 . .
C1 C2 H2 120.2 . .
C1 C2 C3 119.6(3) . .
C3 C2 H2 120.2 . .
C2 C3 N12 119.6(3) . .
C4 C3 C2 120.3(3) . .
C4 C3 N12 120.2(3) . .
C3 C4 H4 119.9 . .
C3 C4 C5 120.1(3) . .
C5 C4 H4 119.9 . .
C4 C5 H5 120.0 . .
C4 C5 C6 120.0(3) . .
C6 C5 H5 120.0 . .
C1 C6 N1 119.0(3) . .
C5 C6 C1 120.1(3) . .
C5 C6 N1 121.0(3) . .
N2 C7 N1 115.2(3) . .
N4 C7 N1 116.6(3) . .
N4 C7 N2 128.2(3) . .
N3 C8 N2 125.2(3) . .
N3 C8 N5 118.3(3) . .
N5 C8 N2 116.5(3) . .
N3 C9 N4 125.1(3) . .
N6 C9 N3 118.2(3) . .
N6 C9 N4 116.7(3) . .
N7 C10 N1 116.8(3) . .
N7 C10 N8 128.2(3) . .
N8 C10 N1 115.0(3) . .
N9 C11 N8 126.5(3) . .
N10 C11 N8 117.8(3) . .
N10 C11 N9 115.7(3) . .
N7 C12 N9 125.7(3) . .
N11 C12 N7 117.0(3) . .
N11 C12 N9 117.3(3) . .
N13 C13 N12 116.0(3) . .
N15 C13 N12 116.1(3) . .
N15 C13 N13 127.9(3) . .
N14 C14 N13 125.8(3) . .
N14 C14 N16 118.5(3) . .
N16 C14 N13 115.7(3) . .
N14 C15 N15 125.0(4) . .
N17 C15 N14 117.7(4) . .
N17 C15 N15 117.2(4) . .
N18 C16 N12 115.9(3) . .
N18 C16 N19 128.6(3) . .
N19 C16 N12 115.4(3) . .
N20 C17 N19 124.9(3) . .
N21 C17 N19 116.8(4) . .
N21 C17 N20 118.3(4) . .
N20 C18 N18 124.6(3) . .
N22 C18 N18 117.1(3) . .
N22 C18 N20 118.3(3) . .
C7 N1 C6 118.8(3) . .
C10 N1 C6 119.7(3) . .
C10 N1 C7 121.5(3) . .
C7 N2 C8 113.1(3) . .
C8 N3 C9 115.0(3) . .
C7 N4 C9 113.3(3) . .
C8 N5 H5A 120.0 . .
C8 N5 H5B 120.0 . .
H5A N5 H5B 120.0 . .
C9 N6 H6A 120.0 . .
C9 N6 H6B 120.0 . .
H6A N6 H6B 120.0 . .
C10 N7 C12 113.3(3) . .
C10 N8 C11 112.5(3) . .
C11 N9 C12 113.6(3) . .
C11 N10 H10A 120.0 . .
C11 N10 H10B 120.0 . .
H10A N10 H10B 120.0 . .
C12 N11 H11A 120.0 . .
C12 N11 H11B 120.0 . .
H11A N11 H11B 120.0 . .
C13 N12 C3 121.1(3) . .
C13 N12 C16 120.3(3) . .
C16 N12 C3 118.4(3) . .
C13 N13 C14 112.8(3) . .
C14 N14 C15 114.5(3) . .
C13 N15 C15 113.7(3) . .
C14 N16 H16A 120.0 . .
C14 N16 H16B 120.0 . .
H16A N16 H16B 120.0 . .
C15 N17 H17A 120.0 . .
C15 N17 H17B 120.0 . .
H17A N17 H17B 120.0 . .
C16 N18 C18 113.3(3) . .
C16 N19 C17 113.2(3) . .
C17 N20 C18 115.3(3) . .
C17 N21 H21A 120.0 . .
C17 N21 H21B 120.0 . .
H21A N21 H21B 120.0 . .
C18 N22 H22A 120.0 . .
C18 N22 H22B 120.0 . .
H22A N22 H22B 120.0 . .
O20 S20 C20 106.1(3) . .
O20 S20 C21 106.4(3) . .
C21 S20 C20 98.4(4) . .
S20 C20 H20A 109.5 . .
S20 C20 H20B 109.5 . .
S20 C20 H20C 109.5 . .
H20A C20 H20B 109.5 . .
H20A C20 H20C 109.5 . .
H20B C20 H20C 109.5 . .
S20 C21 H21C 109.5 . .
S20 C21 H21D 109.5 . .
S20 C21 H21E 109.5 . .
H21C C21 H21D 109.5 . .
H21C C21 H21E 109.5 . .
H21D C21 H21E 109.5 . .
O20B S20B C20B 104.7(10) . .
O20B S20B C21B 104.3(10) . .
C21B S20B C20B 101.6(11) . .
S20B C20B H20D 109.5 . .
S20B C20B H20E 109.5 . .
S20B C20B H20F 109.5 . .
H20D C20B H20E 109.5 . .
H20D C20B H20F 109.5 . .
H20E C20B H20F 109.5 . .
S20B C21B H21F 109.5 . .
S20B C21B H21G 109.5 . .
S20B C21B H21H 109.5 . .
H21F C21B H21G 109.5 . .
H21F C21B H21H 109.5 . .
H21G C21B H21H 109.5 . .
O30 S30 C30 101.3(7) . .
O30 S30 C31 109.6(18) . .
C30 S30 C31 97.4(6) . .
S30 C30 H30A 109.5 . .
S30 C30 H30B 109.5 . .
S30 C30 H30C 109.5 . .
H30A C30 H30B 109.5 . .
H30A C30 H30C 109.5 . .
H30B C30 H30C 109.5 . .
S30 C31 H31A 109.5 . .
S30 C31 H31B 109.5 . .
S30 C31 H31C 109.5 . .
H31A C31 H31B 109.5 . .
H31A C31 H31C 109.5 . .
H31B C31 H31C 109.5 . .
O30B S30B C30B 112(3) . .
O30B S30B C31B 97.9(13) . .
C30B S30B C31B 100.5(11) . .
S30B C30B H30D 109.5 . .
S30B C30B H30E 109.5 . .
S30B C30B H30F 109.5 . .
H30D C30B H30E 109.5 . .
H30D C30B H30F 109.5 . .
H30E C30B H30F 109.5 . .
S30B C31B H31D 109.5 . .
S30B C31B H31E 109.5 . .
S30B C31B H31F 109.5 . .
H31D C31B H31E 109.5 . .
H31D C31B H31F 109.5 . .
H31E C31B H31F 109.5 . .
O50 S50 C50 95.4(6) . .
O50 S50 C51 99.8(6) . .
C51 S50 C50 105.3(7) . .
S50 C50 H50A 109.5 . .
S50 C50 H50B 109.5 . .
S50 C50 H50C 109.5 . .
H50A C50 H50B 109.5 . .
H50A C50 H50C 109.5 . .
H50B C50 H50C 109.5 . .
S50 C51 H51A 109.5 . .
S50 C51 H51B 109.5 . .
S50 C51 H51C 109.5 . .
H51A C51 H51B 109.5 . .
H51A C51 H51C 109.5 . .
H51B C51 H51C 109.5 . .

loop_
_geom_bond_atom_site_label_1
_geom_bond_atom_site_label_2
_geom_bond_distance
_geom_bond_site_symmetry_2
C1 H1 0.9500 .
C1 C2 1.384(5) .
C1 C6 1.395(5) .
C2 H2 0.9500 .
C2 C3 1.395(5) .
C3 C4 1.382(5) .
C3 N12 1.425(4) .
C4 H4 0.9500 .
C4 C5 1.383(5) .
C5 H5 0.9500 .
C5 C6 1.384(5) .
C6 N1 1.425(4) .
C7 N1 1.418(4) .
C7 N2 1.330(4) .
C7 N4 1.315(4) .
C8 N2 1.361(4) .
C8 N3 1.330(4) .
C8 N5 1.337(4) .
C9 N3 1.340(4) .
C9 N4 1.359(4) .
C9 N6 1.339(4) .
C10 N1 1.404(4) .
C10 N7 1.323(4) .
C10 N8 1.329(4) .
C11 N8 1.345(4) .
C11 N9 1.339(5) .
C11 N10 1.336(5) .
C12 N7 1.343(4) .
C12 N9 1.345(5) .
C12 N11 1.337(5) .
C13 N12 1.395(4) .
C13 N13 1.320(5) .
C13 N15 1.318(5) .
C14 N13 1.360(5) .
C14 N14 1.329(5) .
C14 N16 1.354(5) .
C15 N14 1.335(6) .
C15 N15 1.354(5) .
C15 N17 1.331(6) .
C16 N12 1.411(4) .
C16 N18 1.320(4) .
C16 N19 1.326(5) .
C17 N19 1.358(5) .
C17 N20 1.337(5) .
C17 N21 1.327(5) .
C18 N18 1.355(4) .
C18 N20 1.351(4) .
C18 N22 1.316(4) .
N5 H5A 0.8800 .
N5 H5B 0.8800 .
N6 H6A 0.8800 .
N6 H6B 0.8800 .
N10 H10A 0.8800 .
N10 H10B 0.8800 .
N11 H11A 0.8800 .
N11 H11B 0.8800 .
N16 H16A 0.8800 .
N16 H16B 0.8800 .
N17 H17A 0.8800 .
N17 H17B 0.8800 .
N21 H21A 0.8800 .
N21 H21B 0.8800 .
N22 H22A 0.8800 .
N22 H22B 0.8800 .
S20 O20 1.5378(10) .
S20 C20 1.7704(10) .
S20 C21 1.7701(10) .
C20 H20A 0.9800 .
C20 H20B 0.9800 .
C20 H20C 0.9800 .
C21 H21C 0.9800 .
C21 H21D 0.9800 .
C21 H21E 0.9800 .
S20B O20B 1.5376(14) .
S20B C20B 1.7703(15) .
S20B C21B 1.7700(15) .
C20B H20D 0.9800 .
C20B H20E 0.9800 .
C20B H20F 0.9800 .
C21B H21F 0.9800 .
C21B H21G 0.9800 .
C21B H21H 0.9800 .
S30 O30 1.5400(10) .
S30 C30 1.7704(10) .
S30 C31 1.7705(10) .
C30 H30A 0.9800 .
C30 H30B 0.9800 .
C30 H30C 0.9800 .
C31 H31A 0.9800 .
C31 H31B 0.9800 .
C31 H31C 0.9800 .
S30B O30B 1.5400(11) .
S30B C30B 1.7701(11) .
S30B C31B 1.7703(10) .
C30B H30D 0.9800 .
C30B H30E 0.9800 .
C30B H30F 0.9800 .
C31B H31D 0.9800 .
C31B H31E 0.9800 .
C31B H31F 0.9800 .
S50 O50 1.4904(10) .
S50 C50 1.7697(10) .
S50 C51 1.7697(10) .
C50 H50A 0.9800 .
C50 H50B 0.9800 .
C50 H50C 0.9800 .
C51 H51A 0.9800 .
C51 H51B 0.9800 .
C51 H51C 0.9800 .
